data_2311676
loop_
_publ_author_name
'Souza, Talita Evelyn'
'Rosa, Iara Maria Landre'
'Legendre, Alexandre Oliveira'
'Paschoal, Diego'
'Maia, Lauro J. Q.'
'Dos Santos, H\'elio F'
'Matins, Felipe Terra'
'Doriguetto, Antonio Carlos'

_publ_section_title
;
 Non-centrosymmetric crystals of new N-benzylideneaniline derivatives as
 potential materials for non-linear optics.
;
_journal_coeditor_code AO5005
_journal_issue 'Pt 4'
_journal_name_full 'Acta crystallographica Section B, Structural science, crystal engineering and materials'
_journal_page_first 416
_journal_page_last 426
_journal_paper_doi 10.1107/S2052520615008859
_journal_volume 71
_journal_year 2015
_chemical_formula_analytical 'C17 H19 N3 O2'
_chemical_formula_iupac 'C17 H19 N3 O2'
_chemical_formula_moiety 'C17 H19 N3 O2'
_chemical_formula_sum 'C17 H19 N3 O2'
_chemical_formula_weight 297.35
_chemical_name_common p-nitrobenzylidene-p-diethylaminoaniline
_chemical_name_systematic
;
N-[4-(4-Nitrobenzylideneamino)phenyl]diethylamine
;
_space_group_crystal_system monoclinic
_space_group_IT_number 14
_space_group_name_Hall '-P 2ybc'
_space_group_name_H-M_alt 'P 1 21/c 1'
_atom_sites_solution_hydrogens geom
_atom_sites_solution_primary direct
_atom_sites_solution_secondary difmap
_audit_creation_method 'WinGX routine CIF_UPDATE'
_cell_angle_alpha 90
_cell_angle_beta 91.615(3)
_cell_angle_gamma 90
_cell_formula_units_Z 4
_cell_length_a 16.1019(5)
_cell_length_b 7.6028(3)
_cell_length_c 12.3616(4)
_cell_measurement_reflns_used 4763
_cell_measurement_temperature 120(2)
_cell_measurement_theta_max 29.4087
_cell_measurement_theta_min 2.0452
_cell_volume 1512.70(9)
_computing_structure_refinement 'SHELXL-97 (Sheldrick, 2008)'
_diffrn_ambient_temperature 120(2)
_diffrn_detector_area_resol_mean 10.4186
_diffrn_measured_fraction_theta_full 1
_diffrn_measured_fraction_theta_max 0.877
_diffrn_measurement_device_type 'Oxford Diffraction Xcalibur, Atlas, Gemini Ultra'
_diffrn_measurement_method '\w scans'
_diffrn_radiation_monochromator graphite
_diffrn_radiation_type MoK\a
_diffrn_radiation_wavelength 0.71073
_diffrn_reflns_av_R_equivalents 0.0307
_diffrn_reflns_limit_h_max 20
_diffrn_reflns_limit_h_min -20
_diffrn_reflns_limit_k_max 9
_diffrn_reflns_limit_k_min -7
_diffrn_reflns_limit_l_max 15
_diffrn_reflns_limit_l_min -16
_diffrn_reflns_number 13092
_diffrn_reflns_theta_full 25
_diffrn_reflns_theta_max 29.47
_diffrn_reflns_theta_min 2.53
_exptl_absorpt_coefficient_mu 0.088
_exptl_absorpt_correction_type none
_exptl_crystal_colour red
_exptl_crystal_density_diffrn 1.306
_exptl_crystal_density_method 'not measured'
_exptl_crystal_description prism
_exptl_crystal_F_000 632
_exptl_crystal_size_max 0.69
_exptl_crystal_size_mid 0.39
_exptl_crystal_size_min 0.30
_refine_diff_density_max 0.23
_refine_diff_density_min -0.274
_refine_ls_extinction_method none
_refine_ls_goodness_of_fit_ref 1.028
_refine_ls_hydrogen_treatment constr
_refine_ls_matrix_type full
_refine_ls_number_parameters 201
_refine_ls_number_reflns 3700
_refine_ls_number_restraints 0
_refine_ls_restrained_S_all 1.028
_refine_ls_R_factor_all 0.0609
_refine_ls_R_factor_gt 0.0455
_refine_ls_shift/su_max 0
_refine_ls_shift/su_mean 0
_refine_ls_structure_factor_coef Fsqd
_refine_ls_weighting_details 'calc w=1/[\s^2^(Fo^2^)+(0.0607P)^2^+0.3666P] where P=(Fo^2^+2Fc^2^)/3'
_refine_ls_weighting_scheme calc
_refine_ls_wR_factor_ref 0.1256
_reflns_number_gt 2893
_reflns_number_total 3700
_reflns_threshold_expression >2\s(I)
_cod_data_source_file ao5005sup1.cif
_cod_data_source_block III
_cod_original_sg_symbol_H-M 'P 21/c'
_cod_database_code 2311676

loop_
_space_group_symop_operation_xyz
'x, y, z'
'-x, y+1/2, -z+1/2'
'-x, -y, -z'
'x, -y-1/2, z-1/2'

loop_
_atom_site_type_symbol
_atom_site_label
_atom_site_fract_x
_atom_site_fract_y
_atom_site_fract_z
_atom_site_U_iso_or_equiv
_atom_site_adp_type
_atom_site_calc_flag
_atom_site_refinement_flags
_atom_site_occupancy
O O1 0.85206(6) 0.00583(14) 1.10158(8) 0.0358(3) Uani d . 1
N N2 0.47371(6) 0.15482(13) 0.82784(8) 0.0222(2) Uani d . 1
N N1 0.80569(7) 0.12102(15) 1.13418(9) 0.0282(3) Uani d . 1
O O2 0.82431(7) 0.22062(16) 1.20897(9) 0.0450(3) Uani d . 1
C C8 0.39387(7) 0.17600(16) 0.77967(10) 0.0212(3) Uani d . 1
N N3 0.15534(6) 0.19441(15) 0.62889(8) 0.0237(2) Uani d . 1
C C13 0.33222(7) 0.28987(16) 0.81622(10) 0.0222(3) Uani d . 1
H H13 0.3439 0.3632 0.877 0.027 Uiso calc R 1
C C6 0.66496(8) 0.24437(17) 1.12905(10) 0.0258(3) Uani d . 1
H H6 0.6767 0.3001 1.1965 0.031 Uiso calc R 1
C C11 0.23361(7) 0.18855(16) 0.67641(10) 0.0203(3) Uani d . 1
C C7 0.48925(7) 0.20761(16) 0.92443(10) 0.0223(3) Uani d . 1
H H7 0.4465 0.2632 0.9632 0.027 Uiso calc R 1
C C5 0.58793(8) 0.26322(17) 1.07758(10) 0.0246(3) Uani d . 1
H H5 0.5459 0.3302 1.111 0.029 Uiso calc R 1
C C9 0.37452(7) 0.07394(17) 0.68881(10) 0.0232(3) Uani d . 1
H H9 0.4161 -0.0004 0.6605 0.028 Uiso calc R 1
C C12 0.25475(7) 0.29748(16) 0.76552(10) 0.0225(3) Uani d . 1
H H12 0.2147 0.378 0.7912 0.027 Uiso calc R 1
C C3 0.63288(8) 0.08144(17) 0.92978(10) 0.0228(3) Uani d . 1
H H3 0.6219 0.0267 0.8618 0.027 Uiso calc R 1
C C1 0.72428(7) 0.14265(16) 1.07999(10) 0.0225(3) Uani d . 1
C C10 0.29657(7) 0.07740(17) 0.63837(10) 0.0230(3) Uani d . 1
H H10 0.2854 0.004 0.5775 0.028 Uiso calc R 1
C C2 0.70932(8) 0.05892(17) 0.98155(10) 0.0238(3) Uani d . 1
H H2 0.7508 -0.0124 0.9504 0.029 Uiso calc R 1
C C4 0.57135(7) 0.18473(16) 0.97704(10) 0.0210(3) Uani d . 1
C C16 0.06796(9) 0.46199(19) 0.65100(12) 0.0347(3) Uani d . 1
H H16A 0.1151 0.5357 0.6743 0.052 Uiso calc R 1
H H16B 0.0175 0.5033 0.6855 0.052 Uiso calc R 1
H H16C 0.0604 0.4692 0.5722 0.052 Uiso calc R 1
C C15 0.08482(8) 0.27271(18) 0.68354(11) 0.0270(3) Uani d . 1
H H15A 0.0957 0.2678 0.7627 0.032 Uiso calc R 1
H H15B 0.0345 0.2017 0.667 0.032 Uiso calc R 1
C C17 0.10650(9) -0.0838(2) 0.54181(13) 0.0363(4) Uani d . 1
H H17A 0.1517 -0.1537 0.5747 0.054 Uiso calc R 1
H H17B 0.0905 -0.1336 0.4711 0.054 Uiso calc R 1
H H17C 0.0586 -0.0855 0.589 0.054 Uiso calc R 1
C C14 0.13551(8) 0.10433(18) 0.52733(10) 0.0276(3) Uani d . 1
H H14A 0.1854 0.1041 0.4824 0.033 Uiso calc R 1
H H14B 0.0915 0.171 0.4877 0.033 Uiso calc R 1

loop_
_atom_site_aniso_label
_atom_site_aniso_U_11
_atom_site_aniso_U_22
_atom_site_aniso_U_33
_atom_site_aniso_U_12
_atom_site_aniso_U_13
_atom_site_aniso_U_23
O1 0.0297(5) 0.0394(6) 0.0381(6) 0.0075(4) -0.0039(4) 0.0041(5)
N2 0.0212(5) 0.0201(5) 0.0254(6) -0.0031(4) 0.0004(4) 0.0019(4)
N1 0.0294(6) 0.0293(6) 0.0257(6) -0.0047(5) -0.0046(4) 0.0047(5)
O2 0.0450(7) 0.0511(7) 0.0379(6) -0.0039(5) -0.0164(5) -0.0112(5)
C8 0.0205(6) 0.0198(6) 0.0234(6) -0.0029(4) 0.0016(5) 0.0019(5)
N3 0.0226(5) 0.0267(6) 0.0216(5) 0.0012(4) -0.0010(4) -0.0044(4)
C13 0.0258(6) 0.0201(6) 0.0208(6) -0.0029(5) 0.0002(5) -0.0019(5)
C6 0.0356(7) 0.0216(7) 0.0199(6) -0.0021(5) -0.0021(5) -0.0017(5)
C11 0.0213(6) 0.0200(6) 0.0198(6) -0.0025(4) 0.0017(4) 0.0020(5)
C7 0.0222(6) 0.0201(6) 0.0249(6) -0.0019(4) 0.0041(5) 0.0020(5)
C5 0.0286(7) 0.0213(6) 0.0241(7) 0.0012(5) 0.0040(5) -0.0010(5)
C9 0.0216(6) 0.0232(6) 0.0251(6) -0.0004(5) 0.0048(5) -0.0016(5)
C12 0.0244(6) 0.0207(6) 0.0226(6) 0.0014(5) 0.0027(5) -0.0011(5)
C3 0.0261(6) 0.0221(6) 0.0204(6) -0.0027(5) 0.0009(5) -0.0020(5)
C1 0.0251(6) 0.0193(6) 0.0228(6) -0.0038(5) -0.0026(5) 0.0044(5)
C10 0.0257(6) 0.0227(6) 0.0208(6) -0.0028(5) 0.0025(5) -0.0036(5)
C2 0.0252(6) 0.0221(6) 0.0241(6) -0.0002(5) 0.0022(5) -0.0009(5)
C4 0.0233(6) 0.0178(6) 0.0219(6) -0.0040(4) 0.0018(5) 0.0037(5)
C16 0.0309(7) 0.0362(8) 0.0368(8) 0.0086(6) -0.0029(6) -0.0062(6)
C15 0.0215(6) 0.0351(8) 0.0244(7) -0.0009(5) 0.0009(5) -0.0041(5)
C17 0.0342(8) 0.0331(8) 0.0411(9) 0.0004(6) -0.0076(6) -0.0105(7)
C14 0.0264(7) 0.0340(8) 0.0220(7) 0.0020(5) -0.0034(5) -0.0039(5)

loop_
_atom_type_symbol
_atom_type_description
_atom_type_scat_dispersion_real
_atom_type_scat_dispersion_imag
_atom_type_scat_source
C C 0.0033 0.0016 'International Tables Vol C Tables 4.2.6.8 and 6.1.1.4'
H H 0 0 'International Tables Vol C Tables 4.2.6.8 and 6.1.1.4'
N N 0.0061 0.0033 'International Tables Vol C Tables 4.2.6.8 and 6.1.1.4'
O O 0.0106 0.006 'International Tables Vol C Tables 4.2.6.8 and 6.1.1.4'

loop_
_geom_angle_atom_site_label_1
_geom_angle_atom_site_label_2
_geom_angle_atom_site_label_3
_geom_angle
C7 N2 C8 120.71(11)
O2 N1 O1 123.43(11)
O2 N1 C1 118.18(11)
O1 N1 C1 118.38(11)
C9 C8 C13 117.36(11)
C9 C8 N2 117.21(11)
C13 C8 N2 125.44(11)
C11 N3 C14 121.88(10)
C11 N3 C15 121.94(10)
C14 N3 C15 115.76(10)
C12 C13 C8 121.22(11)
C12 C13 H13 119.4
C8 C13 H13 119.4
C1 C6 C5 118.50(12)
C1 C6 H6 120.8
C5 C6 H6 120.8
N3 C11 C10 122.36(11)
N3 C11 C12 120.78(11)
C10 C11 C12 116.86(11)
N2 C7 C4 121.83(11)
N2 C7 H7 119.1
C4 C7 H7 119.1
C6 C5 C4 120.68(12)
C6 C5 H5 119.7
C4 C5 H5 119.7
C10 C9 C8 122.09(11)
C10 C9 H9 119
C8 C9 H9 119
C13 C12 C11 121.61(11)
C13 C12 H12 119.2
C11 C12 H12 119.2
C2 C3 C4 120.41(12)
C2 C3 H3 119.8
C4 C3 H3 119.8
C6 C1 C2 122.41(11)
C6 C1 N1 118.87(11)
C2 C1 N1 118.72(11)
C9 C10 C11 120.77(11)
C9 C10 H10 119.6
C11 C10 H10 119.6
C3 C2 C1 118.65(12)
C3 C2 H2 120.7
C1 C2 H2 120.7
C5 C4 C3 119.31(11)
C5 C4 C7 119.39(11)
C3 C4 C7 121.28(11)
C15 C16 H16A 109.5
C15 C16 H16B 109.5
H16A C16 H16B 109.5
C15 C16 H16C 109.5
H16A C16 H16C 109.5
H16B C16 H16C 109.5
N3 C15 C16 113.51(11)
N3 C15 H15A 108.9
C16 C15 H15A 108.9
N3 C15 H15B 108.9
C16 C15 H15B 108.9
H15A C15 H15B 107.7
C14 C17 H17A 109.5
C14 C17 H17B 109.5
H17A C17 H17B 109.5
C14 C17 H17C 109.5
H17A C17 H17C 109.5
H17B C17 H17C 109.5
N3 C14 C17 113.71(11)
N3 C14 H14A 108.8
C17 C14 H14A 108.8
N3 C14 H14B 108.8
C17 C14 H14B 108.8
H14A C14 H14B 107.7

loop_
_geom_bond_atom_site_label_1
_geom_bond_atom_site_label_2
_geom_bond_distance
O1 N1 1.2262(15)
N2 C7 1.2776(16)
N2 C8 1.4107(15)
N1 O2 1.2258(15)
N1 C1 1.4644(16)
C8 C9 1.3932(17)
C8 C13 1.4015(17)
N3 C11 1.3762(15)
N3 C14 1.4576(16)
N3 C15 1.4639(16)
C13 C12 1.3814(17)
C13 H13 0.95
C6 C1 1.3824(19)
C6 C5 1.3854(18)
C6 H6 0.95
C11 C10 1.4106(17)
C11 C12 1.4120(17)
C7 C4 1.4671(17)
C7 H7 0.95
C5 C4 1.3976(17)
C5 H5 0.95
C9 C10 1.3859(17)
C9 H9 0.95
C12 H12 0.95
C3 C2 1.3818(17)
C3 C4 1.4043(17)
C3 H3 0.95
C1 C2 1.3883(17)
C10 H10 0.95
C2 H2 0.95
C16 C15 1.517(2)
C16 H16A 0.98
C16 H16B 0.98
C16 H16C 0.98
C15 H15A 0.99
C15 H15B 0.99
C17 C14 1.517(2)
C17 H17A 0.98
C17 H17B 0.98
C17 H17C 0.98
C14 H14A 0.99
C14 H14B 0.99
